data_7712026
loop_
_publ_author_name
'Chen, Chao'
'Lv, He'
'Xu, Hao'
'Zhu, Dancheng'
'Shen, Chao'

_publ_section_title
;
 Cyclometalated Ru(II)-NHC complexes with phenanthroline ligands induce
 apoptosis mediated by mitochondria and endoplasmic reticulum stress in
 cancer cells.
;
_journal_issue 6
_journal_name_full 'Dalton transactions (Cambridge, England : 2003)'
_journal_page_first 1671
_journal_page_last 1679
_journal_paper_doi 10.1039/d2dt03405k
_journal_volume 52
_journal_year 2023
_chemical_formula_sum 'C47 H37 F12 N7 P2 Ru'
_chemical_formula_weight 1090.85
_space_group_IT_number 2
_space_group_name_Hall '-P 1'
_space_group_name_H-M_alt 'P -1'
_symmetry_cell_setting triclinic
_symmetry_space_group_name_H-M 'P -1'
_atom_sites_solution_hydrogens geom
_atom_sites_solution_primary direct
_atom_sites_solution_secondary difmap
_audit_creation_method SHELXL-97
_audit_update_record
;
2022-10-03 deposited with the CCDC.	2022-12-26 downloaded from the CCDC.
;
_cell_angle_alpha 101.742(4)
_cell_angle_beta 93.676(3)
_cell_angle_gamma 103.871(5)
_cell_formula_units_Z 2
_cell_length_a 11.1717(6)
_cell_length_b 12.5812(7)
_cell_length_c 18.4997(6)
_cell_measurement_reflns_used 8632
_cell_measurement_temperature 293(2)
_cell_measurement_theta_max 25.01
_cell_measurement_theta_min 2.84
_cell_volume 2454.0(2)
_computing_cell_refinement 'Bruker SMART'
_computing_data_collection 'Bruker SMART'
_computing_data_reduction 'Bruker SAINT'
_computing_molecular_graphics 'Bruker SHELXTL'
_computing_publication_material 'Bruker SHELXTL'
_computing_structure_refinement 'SHELXL-97 (Sheldrick, 1997)'
_computing_structure_solution 'SHELXS-97 (Sheldrick, 1990)'
_diffrn_ambient_temperature 293(2)
_diffrn_measured_fraction_theta_full 0.998
_diffrn_measured_fraction_theta_max 0.998
_diffrn_measurement_device_type 'CCD area detector'
_diffrn_measurement_method 'phi and omega scans'
_diffrn_radiation_monochromator graphite
_diffrn_radiation_source 'fine-focus sealed tube'
_diffrn_radiation_type MoK\a
_diffrn_radiation_wavelength 0.71073
_diffrn_reflns_av_R_equivalents 0.0810
_diffrn_reflns_av_sigmaI/netI 0.0798
_diffrn_reflns_limit_h_max 13
_diffrn_reflns_limit_h_min -13
_diffrn_reflns_limit_k_max 14
_diffrn_reflns_limit_k_min -14
_diffrn_reflns_limit_l_max 22
_diffrn_reflns_limit_l_min -22
_diffrn_reflns_number 31388
_diffrn_reflns_theta_full 25.01
_diffrn_reflns_theta_max 25.01
_diffrn_reflns_theta_min 2.84
_exptl_absorpt_coefficient_mu 0.471
_exptl_absorpt_correction_T_max 0.901
_exptl_absorpt_correction_T_min 0.876
_exptl_absorpt_correction_type multi-scan
_exptl_absorpt_process_details sadabs
_exptl_crystal_colour yellow
_exptl_crystal_density_diffrn 1.476
_exptl_crystal_density_method 'not measured'
_exptl_crystal_description block
_exptl_crystal_F_000 1100
_exptl_crystal_size_max 0.28
_exptl_crystal_size_mid 0.24
_exptl_crystal_size_min 0.22
_platon_squeeze_details
;
;
_refine_diff_density_max 0.630
_refine_diff_density_min -0.523
_refine_diff_density_rms 0.079
_refine_ls_extinction_method none
_refine_ls_goodness_of_fit_ref 1.060
_refine_ls_hydrogen_treatment mixed
_refine_ls_matrix_type full
_refine_ls_number_parameters 624
_refine_ls_number_reflns 8632
_refine_ls_number_restraints 0
_refine_ls_restrained_S_all 1.060
_refine_ls_R_factor_all 0.0957
_refine_ls_R_factor_gt 0.0641
_refine_ls_shift/su_max 0.000
_refine_ls_shift/su_mean 0.000
_refine_ls_structure_factor_coef Fsqd
_refine_ls_weighting_details 'calc w=1/[\s^2^(Fo^2^)+(0.0786P)^2^+0.3491P] where P=(Fo^2^+2Fc^2^)/3'
_refine_ls_weighting_scheme calc
_refine_ls_wR_factor_gt 0.1498
_refine_ls_wR_factor_ref 0.1638
_reflns_number_gt 5999
_reflns_number_total 8632
_reflns_threshold_expression >2sigma(I)
_cod_data_source_file d2dt03405k2.cif
_cod_data_source_block Ru4
_cod_depositor_comments
;
The following automatic conversions were performed:

data item '_symmetry_cell_setting' value 'Triclinic' was changed to
'triclinic' in accordance with the
/home/data/users/saulius/crontab/automatic-downloads/rss-feeds/RSC/lib/dictionaries/cif_core.dic
dictionary named 'cif_core.dic' version 2.4.2 last updated on
2011-04-26.

Automatic conversion script
Id: cif_fix_values 7556 2019-12-06 15:28:31Z antanas 

 Adding full bibliography for 7712023--7712026.cif.
;
_cod_original_sg_symbol_H-M P-1
_cod_database_code 7712026

loop_
_symmetry_equiv_pos_as_xyz
'x, y, z'
'-x, -y, -z'

loop_
_atom_site_label
_atom_site_type_symbol
_atom_site_fract_x
_atom_site_fract_y
_atom_site_fract_z
_atom_site_U_iso_or_equiv
_atom_site_adp_type
_atom_site_occupancy
_atom_site_symmetry_multiplicity
_atom_site_calc_flag
_atom_site_refinement_flags
_atom_site_disorder_assembly
_atom_site_disorder_group
Ru1 Ru 0.37610(4) 0.19022(4) 0.24464(2) 0.04197(16) Uani 1 1 d . . .
N1 N 0.3745(3) 0.0720(3) 0.36039(19) 0.0327(8) Uani 1 1 d . . .
N6 N 0.2677(4) 0.2975(4) 0.2375(2) 0.0495(11) Uani 1 1 d . . .
N4 N 0.5295(3) 0.3245(3) 0.27521(19) 0.0399(9) Uani 1 1 d . . .
N3 N 0.4764(3) 0.0743(3) 0.2564(2) 0.0410(10) Uani 1 1 d . . .
C1 C 0.3395(4) 0.1636(4) 0.3438(2) 0.0338(10) Uani 1 1 d . . .
N5 N 0.4311(4) 0.2099(4) 0.1390(2) 0.0507(11) Uani 1 1 d . . .
N7 N 0.2257(4) 0.0589(4) 0.1989(2) 0.0458(10) Uani 1 1 d . . .
N2 N 0.2744(3) 0.1955(3) 0.39938(19) 0.0348(9) Uani 1 1 d . . .
C2 C 0.3261(4) 0.0441(4) 0.4245(2) 0.0360(11) Uani 1 1 d . . .
C22 C 0.7316(4) 0.5178(4) 0.2993(2) 0.0385(11) Uani 1 1 d . . .
C23 C 0.6835(4) 0.4553(4) 0.2259(2) 0.0399(11) Uani 1 1 d . . .
C8 C 0.4558(4) 0.0259(4) 0.3154(2) 0.0390(11) Uani 1 1 d . . .
C7 C 0.2609(4) 0.1234(4) 0.4481(2) 0.0352(10) Uani 1 1 d . . .
C14 C 0.0911(4) 0.2749(4) 0.3941(3) 0.0418(11) Uani 1 1 d . . .
C13 C 0.2298(4) 0.2970(4) 0.4115(3) 0.0421(12) Uani 1 1 d . . .
H13A H 0.2703 0.3455 0.3808 0.051 Uiso 1 1 calc R . .
H13B H 0.2538 0.3369 0.4630 0.051 Uiso 1 1 calc R . .
C20 C 0.5788(4) 0.3843(4) 0.3429(2) 0.0404(11) Uani 1 1 d . . .
H20 H 0.5444 0.3615 0.3834 0.048 Uiso 1 1 calc R . .
C21 C 0.6774(4) 0.4776(4) 0.3564(2) 0.0382(11) Uani 1 1 d . . .
H21 H 0.7083 0.5145 0.4053 0.046 Uiso 1 1 calc R . .
C31 C 0.5826(4) 0.3613(4) 0.2166(2) 0.0363(11) Uani 1 1 d . . .
C30 C 0.5298(4) 0.2979(4) 0.1430(2) 0.0407(11) Uani 1 1 d . . .
C38 C 0.8335(4) 0.6218(5) 0.3139(3) 0.0468(13) Uani 1 1 d . . .
C46 C 0.1444(5) -0.0112(5) 0.1698(3) 0.0494(13) Uani 1 1 d . . .
C26 C 0.5785(5) 0.3293(4) 0.0804(3) 0.0475(13) Uani 1 1 d . . .
C18 C -0.1010(6) 0.1737(6) 0.3193(4) 0.0743(18) Uani 1 1 d . . .
H18 H -0.1446 0.1160 0.2799 0.089 Uiso 1 1 calc R . .
C6 C 0.1938(5) 0.1209(5) 0.5080(3) 0.0526(14) Uani 1 1 d . . .
H6 H 0.1518 0.1752 0.5242 0.063 Uiso 1 1 calc R . .
C25 C 0.6841(5) 0.4218(4) 0.0918(3) 0.0540(14) Uani 1 1 d . . .
H25 H 0.7200 0.4419 0.0510 0.065 Uiso 1 1 calc R . .
C3 C 0.3277(5) -0.0412(4) 0.4601(3) 0.0467(12) Uani 1 1 d . . .
H3 H 0.3729 -0.0932 0.4450 0.056 Uiso 1 1 calc R . .
C15 C 0.0287(6) 0.3434(5) 0.4341(3) 0.0629(16) Uani 1 1 d . . .
H15 H 0.0724 0.4017 0.4731 0.075 Uiso 1 1 calc R . .
C19 C 0.0235(5) 0.1891(5) 0.3362(3) 0.0555(14) Uani 1 1 d . . .
H19 H 0.0638 0.1411 0.3084 0.067 Uiso 1 1 calc R . .
C9 C 0.5096(5) -0.0550(5) 0.3292(3) 0.0521(13) Uani 1 1 d . . .
H9 H 0.4930 -0.0864 0.3700 0.063 Uiso 1 1 calc R . .
C27 C 0.5207(6) 0.2636(5) 0.0089(3) 0.0604(15) Uani 1 1 d . . .
C5 C 0.1925(6) 0.0333(5) 0.5426(3) 0.0657(17) Uani 1 1 d . . .
H5 H 0.1461 0.0269 0.5822 0.079 Uiso 1 1 calc R . .
C24 C 0.7339(5) 0.4816(4) 0.1609(3) 0.0508(13) Uani 1 1 d . . .
H24 H 0.8033 0.5420 0.1662 0.061 Uiso 1 1 calc R . .
C33 C 0.6491(7) 0.2410(8) -0.0951(4) 0.098(3) Uani 1 1 d . . .
H33 H 0.6814 0.1918 -0.0733 0.118 Uiso 1 1 calc R . .
C4 C 0.2592(6) -0.0464(5) 0.5195(3) 0.0611(15) Uani 1 1 d . . .
H4 H 0.2573 -0.1037 0.5446 0.073 Uiso 1 1 calc R . .
C12 C 0.5558(5) 0.0393(5) 0.2114(3) 0.0530(14) Uani 1 1 d . . .
H12 H 0.5727 0.0721 0.1711 0.064 Uiso 1 1 calc R . .
C32 C 0.5657(6) 0.2922(5) -0.0610(3) 0.0611(16) Uani 1 1 d . . .
C28 C 0.4259(7) 0.1744(6) 0.0077(3) 0.089(2) Uani 1 1 d . . .
H28 H 0.3889 0.1281 -0.0380 0.107 Uiso 1 1 calc R . .
C43 C 0.8189(5) 0.7134(5) 0.2855(3) 0.0584(15) Uani 1 1 d . . .
H43 H 0.7457 0.7084 0.2566 0.070 Uiso 1 1 calc R . .
C44 C 0.2018(5) 0.3519(5) 0.2373(3) 0.0602(15) Uani 1 1 d . . .
C11 C 0.6124(5) -0.0413(5) 0.2217(3) 0.0627(16) Uani 1 1 d . . .
H11 H 0.6660 -0.0638 0.1890 0.075 Uiso 1 1 calc R . .
C40 C 1.0348(6) 0.7317(7) 0.3697(4) 0.087(2) Uani 1 1 d . . .
H40 H 1.1098 0.7374 0.3970 0.104 Uiso 1 1 calc R . .
C39 C 0.9428(5) 0.6332(5) 0.3576(3) 0.0648(16) Uani 1 1 d . . .
H39 H 0.9540 0.5747 0.3787 0.078 Uiso 1 1 calc R . .
C29 C 0.3806(6) 0.1482(5) 0.0721(3) 0.083(2) Uani 1 1 d . . .
H29 H 0.3135 0.0862 0.0681 0.099 Uiso 1 1 calc R . .
C42 C 0.9133(6) 0.8114(5) 0.3005(3) 0.0757(19) Uani 1 1 d . . .
H42 H 0.9034 0.8717 0.2810 0.091 Uiso 1 1 calc R . .
C10 C 0.5891(5) -0.0893(5) 0.2816(3) 0.0637(16) Uani 1 1 d . . .
H10 H 0.6271 -0.1447 0.2897 0.076 Uiso 1 1 calc R . .
C35 C 0.6387(8) 0.3361(7) -0.1934(4) 0.096(3) Uani 1 1 d . . .
H35 H 0.6655 0.3534 -0.2372 0.115 Uiso 1 1 calc R . .
C17 C -0.1623(6) 0.2433(7) 0.3602(4) 0.078(2) Uani 1 1 d . . .
H17 H -0.2471 0.2327 0.3484 0.093 Uiso 1 1 calc R . .
C47 C 0.0390(6) -0.1029(6) 0.1319(3) 0.082(2) Uani 1 1 d . . .
H47A H 0.0076 -0.1480 0.1660 0.123 Uiso 1 1 calc R . .
H47B H 0.0650 -0.1485 0.0908 0.123 Uiso 1 1 calc R . .
H47C H -0.0251 -0.0726 0.1138 0.123 Uiso 1 1 calc R . .
C41 C 1.0193(6) 0.8207(7) 0.3430(4) 0.083(2) Uani 1 1 d . . .
H41 H 1.0814 0.8877 0.3540 0.100 Uiso 1 1 calc R . .
C16 C -0.0983(7) 0.3282(7) 0.4181(4) 0.083(2) Uani 1 1 d . . .
H16 H -0.1392 0.3750 0.4464 0.100 Uiso 1 1 calc R . .
C34 C 0.6851(8) 0.2628(9) -0.1623(4) 0.112(3) Uani 1 1 d . . .
H34 H 0.7408 0.2274 -0.1860 0.135 Uiso 1 1 calc R . .
C36 C 0.5544(11) 0.3836(8) -0.1608(5) 0.127(4) Uani 1 1 d . . .
H36 H 0.5197 0.4310 -0.1830 0.153 Uiso 1 1 calc R . .
C37 C 0.5198(10) 0.3615(7) -0.0945(4) 0.120(3) Uani 1 1 d . . .
H37 H 0.4624 0.3958 -0.0719 0.144 Uiso 1 1 calc R . .
C45 C 0.1135(6) 0.4226(6) 0.2395(4) 0.093(2) Uani 1 1 d . . .
H45A H 0.0361 0.3835 0.2527 0.139 Uiso 1 1 calc R . .
H45B H 0.1000 0.4384 0.1914 0.139 Uiso 1 1 calc R . .
H45C H 0.1470 0.4918 0.2757 0.139 Uiso 1 1 calc R . .
P1 P 0.85147(18) 0.13771(18) 0.08583(10) 0.0779(5) Uani 1 1 d . . .
F6 F 0.8701(6) 0.2312(6) 0.0421(4) 0.169(2) Uani 1 1 d . . .
F1 F 0.8179(6) 0.2184(5) 0.1530(3) 0.164(2) Uani 1 1 d . . .
F5 F 0.8219(6) 0.0398(5) 0.1270(3) 0.157(2) Uani 1 1 d . . .
F3 F 0.8696(6) 0.0499(5) 0.0197(3) 0.165(2) Uani 1 1 d . . .
F4 F 0.9851(5) 0.1669(6) 0.1164(5) 0.198(3) Uani 1 1 d . . .
F2 F 0.7072(5) 0.1045(5) 0.0574(4) 0.167(2) Uani 1 1 d . . .
P2 P 0.40736(14) 0.64323(13) 0.42879(8) 0.0535(4) Uani 1 1 d . . .
F8 F 0.3972(4) 0.5444(3) 0.3592(2) 0.0931(12) Uani 1 1 d . . .
F7 F 0.3092(5) 0.5679(4) 0.4643(3) 0.157(2) Uani 1 1 d . . .
F9 F 0.5105(5) 0.6070(5) 0.4697(3) 0.137(2) Uani 1 1 d . . .
F10 F 0.5089(5) 0.7211(5) 0.3971(3) 0.155(2) Uani 1 1 d . . .
F12 F 0.3134(5) 0.6872(5) 0.3862(3) 0.147(2) Uani 1 1 d . . .
F11 F 0.4162(5) 0.7413(3) 0.4995(2) 0.1108(15) Uani 1 1 d . . .

loop_
_atom_site_aniso_label
_atom_site_aniso_U_11
_atom_site_aniso_U_22
_atom_site_aniso_U_33
_atom_site_aniso_U_23
_atom_site_aniso_U_13
_atom_site_aniso_U_12
Ru1 0.0478(3) 0.0382(3) 0.0356(2) 0.00956(17) 0.00586(17) 0.00178(18)
N1 0.0308(19) 0.028(2) 0.0371(19) 0.0073(16) 0.0105(16) 0.0015(16)
N6 0.052(3) 0.052(3) 0.041(2) 0.013(2) -0.002(2) 0.007(2)
N4 0.041(2) 0.043(2) 0.034(2) 0.0071(18) 0.0087(17) 0.0067(19)
N3 0.042(2) 0.035(2) 0.039(2) 0.0040(18) 0.0092(18) 0.0000(18)
C1 0.032(2) 0.023(2) 0.042(2) 0.005(2) 0.000(2) 0.0016(19)
N5 0.065(3) 0.043(3) 0.032(2) 0.0091(19) 0.0035(19) -0.009(2)
N7 0.056(3) 0.038(3) 0.043(2) 0.008(2) 0.005(2) 0.012(2)
N2 0.039(2) 0.027(2) 0.038(2) 0.0039(16) 0.0093(17) 0.0097(17)
C2 0.037(2) 0.032(3) 0.035(2) 0.007(2) 0.000(2) 0.001(2)
C22 0.037(2) 0.034(3) 0.045(3) 0.007(2) 0.006(2) 0.011(2)
C23 0.040(3) 0.043(3) 0.037(2) 0.008(2) 0.009(2) 0.013(2)
C8 0.038(3) 0.034(3) 0.043(3) 0.007(2) 0.008(2) 0.006(2)
C7 0.040(3) 0.031(3) 0.031(2) 0.0067(19) 0.0017(19) 0.003(2)
C14 0.045(3) 0.042(3) 0.044(3) 0.015(2) 0.012(2) 0.014(2)
C13 0.044(3) 0.031(3) 0.047(3) 0.000(2) 0.008(2) 0.009(2)
C20 0.050(3) 0.047(3) 0.028(2) 0.012(2) 0.008(2) 0.015(2)
C21 0.042(3) 0.039(3) 0.030(2) 0.005(2) 0.001(2) 0.007(2)
C31 0.042(3) 0.032(3) 0.036(2) 0.010(2) 0.006(2) 0.008(2)
C30 0.053(3) 0.031(3) 0.034(2) 0.010(2) 0.005(2) 0.000(2)
C38 0.035(3) 0.052(3) 0.044(3) -0.002(2) 0.007(2) 0.005(2)
C46 0.049(3) 0.053(4) 0.041(3) 0.008(3) 0.006(2) 0.004(3)
C26 0.061(3) 0.042(3) 0.036(2) 0.009(2) 0.007(2) 0.006(3)
C18 0.056(4) 0.082(5) 0.073(4) 0.021(4) -0.003(3) -0.007(3)
C6 0.059(3) 0.052(4) 0.052(3) 0.011(3) 0.020(3) 0.021(3)
C25 0.069(4) 0.044(3) 0.045(3) 0.016(2) 0.016(3) 0.001(3)
C3 0.055(3) 0.038(3) 0.049(3) 0.015(2) 0.009(2) 0.011(2)
C15 0.068(4) 0.058(4) 0.070(4) 0.015(3) 0.011(3) 0.029(3)
C19 0.048(3) 0.058(4) 0.056(3) 0.003(3) 0.013(3) 0.010(3)
C9 0.057(3) 0.048(3) 0.057(3) 0.013(3) 0.009(3) 0.022(3)
C27 0.077(4) 0.055(4) 0.038(3) 0.013(3) 0.003(3) -0.004(3)
C5 0.084(4) 0.067(4) 0.044(3) 0.020(3) 0.023(3) 0.004(4)
C24 0.055(3) 0.042(3) 0.048(3) 0.009(2) 0.013(2) -0.004(3)
C33 0.082(5) 0.155(8) 0.080(5) 0.065(5) 0.025(4) 0.037(5)
C4 0.089(4) 0.050(4) 0.052(3) 0.030(3) 0.017(3) 0.013(3)
C12 0.047(3) 0.058(4) 0.046(3) 0.002(3) 0.021(2) 0.004(3)
C32 0.074(4) 0.061(4) 0.034(3) 0.015(3) 0.000(3) -0.012(3)
C28 0.115(6) 0.079(5) 0.032(3) 0.004(3) -0.003(3) -0.042(4)
C43 0.052(3) 0.052(4) 0.062(3) 0.002(3) 0.000(3) 0.006(3)
C44 0.055(4) 0.053(4) 0.071(4) 0.022(3) 0.000(3) 0.004(3)
C11 0.049(3) 0.062(4) 0.075(4) 0.002(3) 0.025(3) 0.016(3)
C40 0.045(4) 0.083(6) 0.110(6) -0.002(5) -0.013(4) 0.000(4)
C39 0.052(3) 0.059(4) 0.078(4) 0.012(3) -0.009(3) 0.011(3)
C29 0.107(5) 0.065(4) 0.044(3) 0.016(3) -0.003(3) -0.037(4)
C42 0.088(5) 0.052(4) 0.071(4) 0.001(3) 0.021(4) -0.006(4)
C10 0.055(3) 0.065(4) 0.081(4) 0.016(3) 0.019(3) 0.032(3)
C35 0.121(7) 0.105(6) 0.046(4) 0.035(4) 0.009(4) -0.017(5)
C17 0.048(4) 0.102(6) 0.104(5) 0.059(5) 0.016(4) 0.027(4)
C47 0.071(4) 0.083(5) 0.064(4) 0.005(3) 0.009(3) -0.021(4)
C41 0.050(4) 0.070(5) 0.103(5) -0.006(4) 0.015(4) -0.012(3)
C16 0.079(5) 0.088(6) 0.106(5) 0.027(5) 0.028(4) 0.056(4)
C34 0.103(6) 0.175(10) 0.074(5) 0.051(6) 0.043(4) 0.036(6)
C36 0.202(11) 0.134(9) 0.082(6) 0.068(6) 0.055(7) 0.066(8)
C37 0.211(10) 0.103(7) 0.091(5) 0.058(5) 0.077(6) 0.079(7)
C45 0.089(5) 0.081(5) 0.128(6) 0.047(5) 0.016(5) 0.039(4)
P1 0.0796(12) 0.0886(14) 0.0578(10) 0.0128(10) 0.0075(9) 0.0108(11)
F6 0.194(6) 0.169(6) 0.183(6) 0.111(5) 0.057(5) 0.051(5)
F1 0.245(7) 0.152(5) 0.106(4) -0.004(3) 0.032(4) 0.097(5)
F5 0.199(6) 0.138(5) 0.183(5) 0.096(4) 0.092(5) 0.071(5)
F3 0.205(6) 0.171(6) 0.097(3) -0.012(3) 0.066(4) 0.031(5)
F4 0.088(4) 0.159(6) 0.314(9) 0.049(6) -0.068(5) -0.001(4)
F2 0.102(4) 0.172(6) 0.216(6) 0.041(5) -0.019(4) 0.028(4)
P2 0.0645(9) 0.0429(9) 0.0566(8) 0.0158(7) 0.0022(7) 0.0180(7)
F8 0.123(3) 0.072(3) 0.081(2) -0.003(2) 0.006(2) 0.039(2)
F7 0.167(5) 0.094(4) 0.189(5) 0.017(4) 0.107(4) -0.018(3)
F9 0.165(5) 0.170(5) 0.108(3) 0.032(3) -0.014(3) 0.111(4)
F10 0.158(5) 0.135(5) 0.153(5) 0.059(4) 0.045(4) -0.027(4)
F12 0.172(5) 0.149(5) 0.127(4) -0.011(3) -0.055(3) 0.109(4)
F11 0.183(5) 0.074(3) 0.078(3) 0.003(2) 0.000(3) 0.055(3)

loop_
_atom_type_symbol
_atom_type_description
_atom_type_scat_dispersion_real
_atom_type_scat_dispersion_imag
_atom_type_scat_source
C C 0.0033 0.0016 'International Tables Vol C Tables 4.2.6.8 and 6.1.1.4'
H H 0.0000 0.0000 'International Tables Vol C Tables 4.2.6.8 and 6.1.1.4'
F F 0.0171 0.0103 'International Tables Vol C Tables 4.2.6.8 and 6.1.1.4'
N N 0.0061 0.0033 'International Tables Vol C Tables 4.2.6.8 and 6.1.1.4'
P P 0.1023 0.0942 'International Tables Vol C Tables 4.2.6.8 and 6.1.1.4'
Ru Ru -1.2594 0.8363 'International Tables Vol C Tables 4.2.6.8 and 6.1.1.4'

loop_
_geom_angle_atom_site_label_1
_geom_angle_atom_site_label_2
_geom_angle_atom_site_label_3
_geom_angle
_geom_angle_site_symmetry_1
_geom_angle_site_symmetry_3
_geom_angle_publ_flag
C1 Ru1 N6 97.64(17) . . ?
C1 Ru1 N7 88.24(16) . . ?
N6 Ru1 N7 88.78(16) . . ?
C1 Ru1 N4 99.97(15) . . ?
N6 Ru1 N4 89.80(16) . . ?
N7 Ru1 N4 171.78(15) . . ?
C1 Ru1 N3 78.65(16) . . ?
N6 Ru1 N3 175.52(16) . . ?
N7 Ru1 N3 88.59(15) . . ?
N4 Ru1 N3 93.32(15) . . ?
C1 Ru1 N5 173.79(18) . . ?
N6 Ru1 N5 88.45(17) . . ?
N7 Ru1 N5 93.11(15) . . ?
N4 Ru1 N5 78.76(15) . . ?
N3 Ru1 N5 95.32(16) . . ?
C1 N1 C2 111.7(3) . . ?
C1 N1 C8 117.9(4) . . ?
C2 N1 C8 130.3(4) . . ?
C44 N6 Ru1 174.1(5) . . ?
C20 N4 C31 116.3(4) . . ?
C20 N4 Ru1 129.0(3) . . ?
C31 N4 Ru1 114.5(3) . . ?
C12 N3 C8 116.6(5) . . ?
C12 N3 Ru1 127.6(4) . . ?
C8 N3 Ru1 115.8(3) . . ?
N2 C1 N1 104.4(4) . . ?
N2 C1 Ru1 140.6(3) . . ?
N1 C1 Ru1 114.0(3) . . ?
C29 N5 C30 117.9(4) . . ?
C29 N5 Ru1 128.5(4) . . ?
C30 N5 Ru1 113.6(3) . . ?
C46 N7 Ru1 175.8(4) . . ?
C1 N2 C7 111.8(4) . . ?
C1 N2 C13 125.2(4) . . ?
C7 N2 C13 122.9(4) . . ?
C3 C2 C7 121.4(4) . . ?
C3 C2 N1 133.9(4) . . ?
C7 C2 N1 104.5(4) . . ?
C21 C22 C23 116.7(4) . . ?
C21 C22 C38 121.4(4) . . ?
C23 C22 C38 121.9(4) . . ?
C31 C23 C22 118.5(4) . . ?
C31 C23 C24 117.8(4) . . ?
C22 C23 C24 123.7(5) . . ?
C9 C8 N3 123.3(4) . . ?
C9 C8 N1 125.1(4) . . ?
N3 C8 N1 111.7(4) . . ?
C6 C7 C2 122.3(5) . . ?
C6 C7 N2 130.3(4) . . ?
C2 C7 N2 107.4(4) . . ?
C15 C14 C19 117.8(5) . . ?
C15 C14 C13 120.1(5) . . ?
C19 C14 C13 122.1(4) . . ?
N2 C13 C14 114.0(4) . . ?
N2 C13 H13A 108.8 . . ?
C14 C13 H13A 108.8 . . ?
N2 C13 H13B 108.8 . . ?
C14 C13 H13B 108.8 . . ?
H13A C13 H13B 107.7 . . ?
N4 C20 C21 123.8(4) . . ?
N4 C20 H20 118.1 . . ?
C21 C20 H20 118.1 . . ?
C20 C21 C22 121.5(4) . . ?
C20 C21 H21 119.3 . . ?
C22 C21 H21 119.3 . . ?
N4 C31 C23 123.2(4) . . ?
N4 C31 C30 117.0(4) . . ?
C23 C31 C30 119.8(4) . . ?
N5 C30 C26 123.3(4) . . ?
N5 C30 C31 115.9(4) . . ?
C26 C30 C31 120.7(4) . . ?
C39 C38 C43 118.3(5) . . ?
C39 C38 C22 121.6(5) . . ?
C43 C38 C22 120.1(4) . . ?
N7 C46 C47 179.7(7) . . ?
C30 C26 C25 118.0(4) . . ?
C30 C26 C27 117.9(5) . . ?
C25 C26 C27 124.1(5) . . ?
C19 C18 C17 120.2(6) . . ?
C19 C18 H18 119.9 . . ?
C17 C18 H18 119.9 . . ?
C7 C6 C5 116.3(5) . . ?
C7 C6 H6 121.9 . . ?
C5 C6 H6 121.9 . . ?
C24 C25 C26 121.4(5) . . ?
C24 C25 H25 119.3 . . ?
C26 C25 H25 119.3 . . ?
C2 C3 C4 117.2(5) . . ?
C2 C3 H3 121.4 . . ?
C4 C3 H3 121.4 . . ?
C14 C15 C16 121.8(6) . . ?
C14 C15 H15 119.1 . . ?
C16 C15 H15 119.1 . . ?
C18 C19 C14 121.2(5) . . ?
C18 C19 H19 119.4 . . ?
C14 C19 H19 119.4 . . ?
C8 C9 C10 118.4(5) . . ?
C8 C9 H9 120.8 . . ?
C10 C9 H9 120.8 . . ?
C28 C27 C26 116.7(5) . . ?
C28 C27 C32 122.0(5) . . ?
C26 C27 C32 121.4(5) . . ?
C6 C5 C4 121.7(5) . . ?
C6 C5 H5 119.1 . . ?
C4 C5 H5 119.1 . . ?
C25 C24 C23 122.2(5) . . ?
C25 C24 H24 118.9 . . ?
C23 C24 H24 118.9 . . ?
C32 C33 C34 119.8(8) . . ?
C32 C33 H33 120.1 . . ?
C34 C33 H33 120.1 . . ?
C3 C4 C5 121.0(5) . . ?
C3 C4 H4 119.5 . . ?
C5 C4 H4 119.5 . . ?
N3 C12 C11 123.2(5) . . ?
N3 C12 H12 118.4 . . ?
C11 C12 H12 118.4 . . ?
C37 C32 C33 118.5(6) . . ?
C37 C32 C27 121.4(6) . . ?
C33 C32 C27 119.9(6) . . ?
C27 C28 C29 122.8(5) . . ?
C27 C28 H28 118.6 . . ?
C29 C28 H28 118.6 . . ?
C42 C43 C38 120.0(6) . . ?
C42 C43 H43 120.0 . . ?
C38 C43 H43 120.0 . . ?
N6 C44 C45 177.9(7) . . ?
C12 C11 C10 118.8(5) . . ?
C12 C11 H11 120.6 . . ?
C10 C11 H11 120.6 . . ?
C41 C40 C39 121.9(6) . . ?
C41 C40 H40 119.1 . . ?
C39 C40 H40 119.1 . . ?
C40 C39 C38 119.4(6) . . ?
C40 C39 H39 120.3 . . ?
C38 C39 H39 120.3 . . ?
N5 C29 C28 121.4(5) . . ?
N5 C29 H29 119.3 . . ?
C28 C29 H29 119.3 . . ?
C41 C42 C43 120.9(7) . . ?
C41 C42 H42 119.6 . . ?
C43 C42 H42 119.6 . . ?
C9 C10 C11 119.6(6) . . ?
C9 C10 H10 120.2 . . ?
C11 C10 H10 120.2 . . ?
C36 C35 C34 120.1(7) . . ?
C36 C35 H35 120.0 . . ?
C34 C35 H35 120.0 . . ?
C16 C17 C18 119.9(6) . . ?
C16 C17 H17 120.0 . . ?
C18 C17 H17 120.0 . . ?
C46 C47 H47A 109.5 . . ?
C46 C47 H47B 109.5 . . ?
H47A C47 H47B 109.5 . . ?
C46 C47 H47C 109.5 . . ?
H47A C47 H47C 109.5 . . ?
H47B C47 H47C 109.5 . . ?
C42 C41 C40 119.4(7) . . ?
C42 C41 H41 120.3 . . ?
C40 C41 H41 120.3 . . ?
C17 C16 C15 119.1(6) . . ?
C17 C16 H16 120.5 . . ?
C15 C16 H16 120.5 . . ?
C35 C34 C33 119.8(8) . . ?
C35 C34 H34 120.1 . . ?
C33 C34 H34 120.1 . . ?
C35 C36 C37 119.4(8) . . ?
C35 C36 H36 120.3 . . ?
C37 C36 H36 120.3 . . ?
C32 C37 C36 122.4(8) . . ?
C32 C37 H37 118.8 . . ?
C36 C37 H37 118.8 . . ?
C44 C45 H45A 109.5 . . ?
C44 C45 H45B 109.5 . . ?
H45A C45 H45B 109.5 . . ?
C44 C45 H45C 109.5 . . ?
H45A C45 H45C 109.5 . . ?
H45B C45 H45C 109.5 . . ?
F4 P1 F3 92.2(4) . . ?
F4 P1 F6 94.0(4) . . ?
F3 P1 F6 93.2(4) . . ?
F4 P1 F5 90.5(4) . . ?
F3 P1 F5 86.1(3) . . ?
F6 P1 F5 175.5(4) . . ?
F4 P1 F1 93.2(4) . . ?
F3 P1 F1 173.5(4) . . ?
F6 P1 F1 90.0(4) . . ?
F5 P1 F1 90.3(3) . . ?
F4 P1 F2 176.8(4) . . ?
F3 P1 F2 89.3(4) . . ?
F6 P1 F2 88.7(4) . . ?
F5 P1 F2 86.8(4) . . ?
F1 P1 F2 85.1(4) . . ?
F12 P2 F10 86.4(4) . . ?
F12 P2 F7 95.3(4) . . ?
F10 P2 F7 177.3(3) . . ?
F12 P2 F9 175.1(4) . . ?
F10 P2 F9 88.8(3) . . ?
F7 P2 F9 89.5(4) . . ?
F12 P2 F8 90.0(2) . . ?
F10 P2 F8 90.7(3) . . ?
F7 P2 F8 91.5(3) . . ?
F9 P2 F8 90.8(2) . . ?
F12 P2 F11 90.3(2) . . ?
F10 P2 F11 90.2(3) . . ?
F7 P2 F11 87.6(3) . . ?
F9 P2 F11 89.0(2) . . ?
F8 P2 F11 179.1(3) . . ?

loop_
_geom_bond_atom_site_label_1
_geom_bond_atom_site_label_2
_geom_bond_distance
_geom_bond_site_symmetry_2
_geom_bond_publ_flag
Ru1 C1 1.982(5) . ?
Ru1 N6 2.035(5) . ?
Ru1 N7 2.046(4) . ?
Ru1 N4 2.052(4) . ?
Ru1 N3 2.076(4) . ?
Ru1 N5 2.130(4) . ?
N1 C1 1.386(5) . ?
N1 C2 1.408(5) . ?
N1 C8 1.417(5) . ?
N6 C44 1.119(7) . ?
N4 C20 1.329(5) . ?
N4 C31 1.377(6) . ?
N3 C12 1.345(6) . ?
N3 C8 1.360(6) . ?
C1 N2 1.347(5) . ?
N5 C29 1.328(6) . ?
N5 C30 1.348(6) . ?
N7 C46 1.120(6) . ?
N2 C7 1.394(6) . ?
N2 C13 1.460(6) . ?
C2 C3 1.372(7) . ?
C2 C7 1.390(6) . ?
C22 C21 1.375(6) . ?
C22 C23 1.421(6) . ?
C22 C38 1.478(7) . ?
C23 C31 1.397(6) . ?
C23 C24 1.425(7) . ?
C8 C9 1.357(7) . ?
C7 C6 1.378(7) . ?
C14 C15 1.367(7) . ?
C14 C19 1.385(7) . ?
C14 C13 1.509(6) . ?
C13 H13A 0.9700 . ?
C13 H13B 0.9700 . ?
C20 C21 1.371(6) . ?
C20 H20 0.9300 . ?
C21 H21 0.9300 . ?
C31 C30 1.439(6) . ?
C30 C26 1.398(6) . ?
C38 C39 1.381(7) . ?
C38 C43 1.398(8) . ?
C46 C47 1.457(8) . ?
C26 C25 1.415(7) . ?
C26 C27 1.428(7) . ?
C18 C19 1.364(8) . ?
C18 C17 1.376(9) . ?
C18 H18 0.9300 . ?
C6 C5 1.380(8) . ?
C6 H6 0.9300 . ?
C25 C24 1.351(7) . ?
C25 H25 0.9300 . ?
C3 C4 1.381(7) . ?
C3 H3 0.9300 . ?
C15 C16 1.389(8) . ?
C15 H15 0.9300 . ?
C19 H19 0.9300 . ?
C9 C10 1.371(7) . ?
C9 H9 0.9300 . ?
C27 C28 1.341(8) . ?
C27 C32 1.496(7) . ?
C5 C4 1.403(8) . ?
C5 H5 0.9300 . ?
C24 H24 0.9300 . ?
C33 C32 1.370(9) . ?
C33 C34 1.391(9) . ?
C33 H33 0.9300 . ?
C4 H4 0.9300 . ?
C12 C11 1.356(8) . ?
C12 H12 0.9300 . ?
C32 C37 1.342(9) . ?
C28 C29 1.393(8) . ?
C28 H28 0.9300 . ?
C43 C42 1.381(8) . ?
C43 H43 0.9300 . ?
C44 C45 1.475(9) . ?
C11 C10 1.375(8) . ?
C11 H11 0.9300 . ?
C40 C41 1.354(10) . ?
C40 C39 1.375(9) . ?
C40 H40 0.9300 . ?
C39 H39 0.9300 . ?
C29 H29 0.9300 . ?
C42 C41 1.345(9) . ?
C42 H42 0.9300 . ?
C10 H10 0.9300 . ?
C35 C36 1.343(11) . ?
C35 C34 1.363(11) . ?
C35 H35 0.9300 . ?
C17 C16 1.367(9) . ?
C17 H17 0.9300 . ?
C47 H47A 0.9600 . ?
C47 H47B 0.9600 . ?
C47 H47C 0.9600 . ?
C41 H41 0.9300 . ?
C16 H16 0.9300 . ?
C34 H34 0.9300 . ?
C36 C37 1.371(10) . ?
C36 H36 0.9300 . ?
C37 H37 0.9300 . ?
C45 H45A 0.9600 . ?
C45 H45B 0.9600 . ?
C45 H45C 0.9600 . ?
P1 F4 1.492(5) . ?
P1 F3 1.532(5) . ?
P1 F6 1.540(6) . ?
P1 F5 1.557(5) . ?
P1 F1 1.563(5) . ?
P1 F2 1.590(5) . ?
P2 F12 1.542(4) . ?
P2 F10 1.542(5) . ?
P2 F7 1.543(5) . ?
P2 F9 1.546(4) . ?
P2 F8 1.575(4) . ?
P2 F11 1.585(4) . ?

loop_
_platon_squeeze_void_nr
_platon_squeeze_void_average_x
_platon_squeeze_void_average_y
_platon_squeeze_void_average_z
_platon_squeeze_void_volume
_platon_squeeze_void_count_electrons
1 0.000 0.500 1.000 247.1 11.9
